data_7128561
loop_
_publ_author_name
'Mokrai, R\'eka'
'Mocanu, Anabella'
'Duffy, Matthew P.'
'Vives, Thomas'
'Caytan, Elsa'
'Dorcet, Vincent'
'Roisnel, Thierry'
'Nyul\'aszi, L\'aszl\'o'
'Benk\>o, Zolt\'an'
'Bouit, Pierre-Antoine'
'Hissler, Muriel'

_publ_section_title
;
 Stereospecific synthesis of chiral P-containing polyaromatics based on
 7-membered P-rings.
;
_journal_issue 59
_journal_name_full 'Chemical communications (Cambridge, England)'
_journal_page_first 7256
_journal_page_last 7259
_journal_paper_doi 10.1039/d1cc02293h
_journal_volume 57
_journal_year 2021
_chemical_absolute_configuration rm/ad/rmad/syn/unk/.
_chemical_compound_source 'synthesis as described'
_chemical_formula_moiety 'C32 H21 Au Cl P'
_chemical_formula_sum 'C32 H21 Au Cl P'
_chemical_formula_weight 668.87
_space_group_crystal_system orthorhombic
_space_group_IT_number 19
_space_group_name_Hall 'P 2ac 2ab'
_space_group_name_H-M_alt 'P 21 21 21'
_atom_sites_solution_hydrogens geom
_audit_update_record
;
2019-06-06 deposited with the CCDC.	2021-06-21 downloaded from the CCDC.
;
_cell_angle_alpha 90
_cell_angle_beta 90
_cell_angle_gamma 90
_cell_formula_units_Z 8
_cell_length_a 14.699(3)
_cell_length_b 15.681(3)
_cell_length_c 24.869(4)
_cell_measurement_reflns_used 9217
_cell_measurement_temperature 150
_cell_measurement_theta_max 27.4580
_cell_measurement_theta_min 2.5080
_cell_measurement_wavelength 0.71073
_cell_volume 5732.2(18)
_computing_cell_refinement 'APEX3 (Bruker, 2015)'
_computing_data_collection 'SAINT (Bruker, 2014)'
_computing_data_reduction 'SAINT (Bruker, 2014)'
_computing_molecular_graphics 'SXGRAPH (Farrugia, 1999), Mercury (CSD, 2016)'
_computing_publication_material 'CRYSCALC (T. Roisnel, local program, 2019)'
_computing_structure_refinement 'SHELXL-2018_3 (Sheldrick, 2018)'
_computing_structure_solution 'SHELXT (Sheldrick, 2015)'
_diffrn_ambient_temperature 150
_diffrn_detector '(CMOS) PHOTON 100'
_diffrn_detector_area_resol_mean 10.4167
_diffrn_measured_fraction_theta_full 0.999
_diffrn_measured_fraction_theta_max 0.995
_diffrn_measurement_device_type 'D8 VENTURE Bruker AXS'
_diffrn_measurement_method 'rotation images'
_diffrn_radiation_monochromator 'multilayer monochromator'
_diffrn_radiation_probe x-ray
_diffrn_radiation_source 'Incoatec microfocus sealed tube'
_diffrn_radiation_type MoK\a
_diffrn_radiation_wavelength 0.71073
_diffrn_reflns_av_R_equivalents 0.0438
_diffrn_reflns_av_unetI/netI 0.0551
_diffrn_reflns_limit_h_max 19
_diffrn_reflns_limit_h_min -18
_diffrn_reflns_limit_k_max 20
_diffrn_reflns_limit_k_min -18
_diffrn_reflns_limit_l_max 32
_diffrn_reflns_limit_l_min -31
_diffrn_reflns_number 33629
_diffrn_reflns_theta_full 25.242
_diffrn_reflns_theta_max 27.503
_diffrn_reflns_theta_min 2.068
_diffrn_source_current 1.0
_diffrn_source_voltage 50.0
_exptl_absorpt_coefficient_mu 5.299
_exptl_absorpt_correction_T_max 0.215
_exptl_absorpt_correction_T_min 0.138
_exptl_absorpt_correction_type multi-scan
_exptl_absorpt_process_details
;
  [Sheldrick, G.M. (2014). SADABS Bruker AXS Inc., Madison, Wisconsin, USA]
;
_exptl_crystal_colour colourless
_exptl_crystal_density_diffrn 1.550
_exptl_crystal_description prism
_exptl_crystal_F_000 2592
_exptl_crystal_size_max 0.350
_exptl_crystal_size_mid 0.320
_exptl_crystal_size_min 0.290
_refine_diff_density_max 1.929
_refine_diff_density_min -3.555
_refine_diff_density_rms 0.215
_refine_ls_abs_structure_details
;
Flack x determined using 5407 quotients [(I+)-(I-)]/[(I+)+(I-)]
(Parsons, Flack and Wagner, Acta Cryst. B69 (2013) 249-259).
;
_refine_ls_abs_structure_Flack -0.004(5)
_refine_ls_extinction_method none
_refine_ls_goodness_of_fit_ref 1.065
_refine_ls_hydrogen_treatment constr
_refine_ls_matrix_type full
_refine_ls_number_parameters 517
_refine_ls_number_reflns 13079
_refine_ls_number_restraints 0
_refine_ls_restrained_S_all 1.065
_refine_ls_R_factor_all 0.0454
_refine_ls_R_factor_gt 0.0438
_refine_ls_shift/su_max 0.008
_refine_ls_shift/su_mean 0.000
_refine_ls_structure_factor_coef Fsqd
_refine_ls_weighting_details 'w=1/[\s^2^(Fo^2^)+(0.0708P)^2^+14.5018P] where P=(Fo^2^+2Fc^2^)/3'
_refine_ls_weighting_scheme calc
_refine_ls_wR_factor_gt 0.1123
_refine_ls_wR_factor_ref 0.1135
_reflns_Friedel_coverage 0.821
_reflns_Friedel_fraction_full 0.996
_reflns_Friedel_fraction_max 0.993
_reflns_number_gt 12599
_reflns_number_total 13079
_reflns_threshold_expression >2sigma(I)
_cod_data_source_file d1cc02293h2.cif
_cod_data_source_block RM135
_cod_depositor_comments 'Adding full bibliography for 7128555--7128561.cif.'
_cod_original_cell_volume 5732.2(19)
_cod_database_code 7128561

loop_
_space_group_symop_operation_xyz
'x, y, z'
'-x+1/2, -y, z+1/2'
'-x, y+1/2, -z+1/2'
'x+1/2, -y+1/2, -z'

loop_
_atom_site_label
_atom_site_type_symbol
_atom_site_fract_x
_atom_site_fract_y
_atom_site_fract_z
_atom_site_U_iso_or_equiv
_atom_site_adp_type
_atom_site_occupancy
_atom_site_site_symmetry_order
_atom_site_calc_flag
_atom_site_refinement_flags_posn
_atom_site_refinement_flags_adp
_atom_site_refinement_flags_occupancy
_atom_site_disorder_assembly
_atom_site_disorder_group
Au1 Au 0.35167(2) 0.49015(2) 0.34069(2) 0.01319(9) Uani 1 1 d . . . . .
Cl1 Cl 0.24979(16) 0.37891(15) 0.34319(10) 0.0230(5) Uani 1 1 d . . . . .
P1 P 0.45676(14) 0.59402(14) 0.33914(9) 0.0109(4) Uani 1 1 d . . . . .
C1 C 0.4048(6) 0.6976(6) 0.3339(4) 0.0157(18) Uani 1 1 d . . . . .
C2 C 0.3751(7) 0.7424(7) 0.3782(5) 0.023(2) Uani 1 1 d . . . . .
H2 H 0.391687 0.723331 0.413076 0.028 Uiso 1 1 calc R U . . .
C3 C 0.3215(9) 0.8150(9) 0.3730(7) 0.047(4) Uani 1 1 d . . . . .
H3 H 0.300704 0.845131 0.403730 0.056 Uiso 1 1 calc R U . . .
C4 C 0.2989(8) 0.8425(8) 0.3205(8) 0.053(5) Uani 1 1 d . . . . .
H4 H 0.262121 0.891742 0.315732 0.064 Uiso 1 1 calc R U . . .
C5 C 0.3289(10) 0.7994(10) 0.2774(8) 0.051(4) Uani 1 1 d . . . . .
H5 H 0.314280 0.819780 0.242456 0.062 Uiso 1 1 calc R U . . .
C6 C 0.3804(8) 0.7266(8) 0.2825(5) 0.029(2) Uani 1 1 d . . . . .
H6 H 0.399352 0.696085 0.251411 0.034 Uiso 1 1 calc R U . . .
C11 C 0.5357(7) 0.5868(7) 0.2834(4) 0.019(2) Uani 1 1 d . . . . .
C12 C 0.5209(7) 0.5218(8) 0.2451(4) 0.024(2) Uani 1 1 d . . . . .
H12 H 0.471425 0.483382 0.249251 0.029 Uiso 1 1 calc R U . . .
C13 C 0.5797(8) 0.5141(9) 0.2010(4) 0.029(2) Uani 1 1 d . . . . .
H13 H 0.569070 0.471391 0.174680 0.035 Uiso 1 1 calc R U . . .
C14 C 0.6530(8) 0.5685(8) 0.1958(4) 0.028(2) Uani 1 1 d . . . . .
H14 H 0.694269 0.561312 0.166751 0.034 Uiso 1 1 calc R U . . .
C15 C 0.6665(7) 0.6331(8) 0.2325(4) 0.022(2) Uani 1 1 d . . . . .
H15 H 0.716898 0.670245 0.227868 0.026 Uiso 1 1 calc R U . . .
C16 C 0.6080(6) 0.6458(7) 0.2766(4) 0.0167(19) Uani 1 1 d . . . . .
C17 C 0.6210(6) 0.7216(6) 0.3112(4) 0.0146(18) Uani 1 1 d . . . . .
C18 C 0.6407(7) 0.7987(7) 0.2836(4) 0.021(2) Uani 1 1 d . . . . .
H18 H 0.650779 0.797402 0.245902 0.025 Uiso 1 1 calc R U . . .
C19 C 0.6454(7) 0.8744(6) 0.3101(4) 0.021(2) Uani 1 1 d . . . . .
H19 H 0.662898 0.924192 0.290981 0.026 Uiso 1 1 calc R U . . .
C20 C 0.6253(6) 0.8807(6) 0.3647(4) 0.0173(19) Uani 1 1 d . . . . .
C21 C 0.6173(8) 0.9602(7) 0.3927(4) 0.025(2) Uani 1 1 d . . . . .
H21 H 0.630469 1.011935 0.374364 0.030 Uiso 1 1 calc R U . . .
C22 C 0.5912(9) 0.9628(7) 0.4452(5) 0.029(2) Uani 1 1 d . . . . .
H22 H 0.584829 1.016217 0.462776 0.035 Uiso 1 1 calc R U . . .
C23 C 0.5735(7) 0.8875(7) 0.4735(4) 0.023(2) Uani 1 1 d . . . . .
H23 H 0.555716 0.890429 0.510179 0.028 Uiso 1 1 calc R U . . .
C24 C 0.5816(7) 0.8096(6) 0.4491(4) 0.0175(18) Uani 1 1 d . . . . .
H24 H 0.569537 0.759324 0.469221 0.021 Uiso 1 1 calc R U . . .
C25 C 0.6080(6) 0.8025(6) 0.3940(4) 0.0124(17) Uani 1 1 d . . . . .
C26 C 0.6114(6) 0.7226(7) 0.3668(4) 0.0145(18) Uani 1 1 d . . . . .
C27 C 0.6067(6) 0.6434(6) 0.4001(3) 0.0108(16) Uani 1 1 d . . . . .
C28 C 0.6795(6) 0.6222(6) 0.4370(3) 0.0115(17) Uani 1 1 d . . . . .
C29 C 0.7597(6) 0.6734(7) 0.4399(4) 0.0185(19) Uani 1 1 d . . . . .
H29 H 0.763409 0.724597 0.419609 0.022 Uiso 1 1 calc R U . . .
C30 C 0.8316(7) 0.6489(8) 0.4718(4) 0.025(2) Uani 1 1 d . . . . .
H30 H 0.884908 0.683064 0.473331 0.031 Uiso 1 1 calc R U . . .
C31 C 0.8259(7) 0.5728(8) 0.5023(4) 0.024(2) Uani 1 1 d . . . . .
H31 H 0.875747 0.555791 0.524101 0.029 Uiso 1 1 calc R U . . .
C32 C 0.7499(7) 0.5241(7) 0.5004(4) 0.0185(19) Uani 1 1 d . . . . .
H32 H 0.746911 0.473490 0.521380 0.022 Uiso 1 1 calc R U . . .
C33 C 0.6745(6) 0.5470(6) 0.4679(3) 0.0144(18) Uani 1 1 d . . . . .
C34 C 0.5961(6) 0.4942(6) 0.4639(3) 0.0146(17) Uani 1 1 d . . . . .
H34 H 0.591018 0.445614 0.486474 0.018 Uiso 1 1 calc R U . . .
C35 C 0.5287(6) 0.5119(6) 0.4286(3) 0.0134(17) Uani 1 1 d . . . . .
H35 H 0.477259 0.475331 0.426529 0.016 Uiso 1 1 calc R U . . .
C36 C 0.5341(6) 0.5850(6) 0.3945(3) 0.0113(17) Uani 1 1 d . . . . .
Au2 Au 0.21847(2) 0.60257(2) 0.40930(2) 0.01458(10) Uani 1 1 d . . . . .
Cl2 Cl 0.32522(17) 0.5845(2) 0.47523(10) 0.0333(7) Uani 1 1 d . . . . .
P2 P 0.10154(14) 0.62133(15) 0.35307(8) 0.0098(4) Uani 1 1 d . . . . .
C51 C 0.1292(8) 0.6265(8) 0.2826(4) 0.0278(10) Uani 1 1 d . . . . .
C52 C 0.1497(8) 0.5510(8) 0.2559(4) 0.0278(10) Uani 1 1 d . . . . .
H52 H 0.149051 0.498726 0.275130 0.033 Uiso 1 1 calc R U . . .
C53 C 0.1711(8) 0.5509(8) 0.2012(4) 0.0278(10) Uani 1 1 d . . . . .
H53 H 0.183773 0.498952 0.183023 0.033 Uiso 1 1 calc R U . . .
C54 C 0.1735(8) 0.6276(8) 0.1739(4) 0.0278(10) Uani 1 1 d . . . . .
H54 H 0.189104 0.628632 0.136829 0.033 Uiso 1 1 calc R U . . .
C55 C 0.1535(8) 0.7018(8) 0.2000(4) 0.0278(10) Uani 1 1 d . . . . .
H55 H 0.153178 0.753844 0.180462 0.033 Uiso 1 1 calc R U . . .
C56 C 0.1335(8) 0.7026(8) 0.2550(4) 0.0278(10) Uani 1 1 d . . . . .
H56 H 0.122897 0.755049 0.273098 0.033 Uiso 1 1 calc R U . . .
C61 C 0.0183(6) 0.5372(6) 0.3614(4) 0.0145(6) Uani 1 1 d . . . . .
C62 C 0.0326(6) 0.4734(6) 0.4018(3) 0.0145(6) Uani 1 1 d . . . . .
H62 H 0.089717 0.470755 0.419546 0.017 Uiso 1 1 calc R U . . .
C63 C -0.0328(6) 0.4172(6) 0.4152(4) 0.0145(6) Uani 1 1 d . . . . .
H63 H -0.020670 0.374283 0.441188 0.017 Uiso 1 1 calc R U . . .
C64 C -0.1202(6) 0.4218(6) 0.3906(4) 0.0145(6) Uani 1 1 d . . . . .
C65 C -0.1908(6) 0.3655(6) 0.4060(4) 0.0145(6) Uani 1 1 d . . . . .
H65 H -0.179698 0.323518 0.432781 0.017 Uiso 1 1 calc R U . . .
C66 C -0.2748(6) 0.3711(6) 0.3827(3) 0.0145(6) Uani 1 1 d . . . . .
H66 H -0.321745 0.333027 0.393320 0.017 Uiso 1 1 calc R U . . .
C67 C -0.2924(6) 0.4340(6) 0.3424(4) 0.0145(6) Uani 1 1 d . . . . .
H67 H -0.351265 0.438109 0.326882 0.017 Uiso 1 1 calc R U . . .
C68 C -0.2248(6) 0.4886(6) 0.3260(3) 0.0145(6) Uani 1 1 d . . . . .
H68 H -0.237236 0.529715 0.298931 0.017 Uiso 1 1 calc R U . . .
C69 C -0.1353(6) 0.4841(6) 0.3494(3) 0.0145(6) Uani 1 1 d . . . . .
C70 C -0.0639(6) 0.5417(6) 0.3339(4) 0.0145(6) Uani 1 1 d . . . . .
C71 C -0.0769(5) 0.6009(6) 0.2877(3) 0.0099(15) Uani 1 1 d . . . . .
C72 C -0.0869(6) 0.5666(6) 0.2346(3) 0.0110(16) Uani 1 1 d . . . . .
C73 C -0.0793(6) 0.4773(6) 0.2242(4) 0.0130(17) Uani 1 1 d . . . . .
H73 H -0.070660 0.439357 0.253519 0.016 Uiso 1 1 calc R U . . .
C74 C -0.0842(6) 0.4455(6) 0.1739(4) 0.0169(18) Uani 1 1 d . . . . .
H74 H -0.077498 0.385998 0.168132 0.020 Uiso 1 1 calc R U . . .
C75 C -0.0992(7) 0.5007(8) 0.1298(4) 0.023(2) Uani 1 1 d . . . . .
H75 H -0.104002 0.477915 0.094472 0.028 Uiso 1 1 calc R U . . .
C76 C -0.1069(7) 0.5865(7) 0.1378(4) 0.019(2) Uani 1 1 d . . . . .
H76 H -0.117410 0.623153 0.107991 0.023 Uiso 1 1 calc R U . . .
C77 C -0.0993(6) 0.6216(6) 0.1906(3) 0.0142(17) Uani 1 1 d . . . . .
C78 C -0.1054(7) 0.7110(7) 0.1991(4) 0.0180(19) Uani 1 1 d . . . . .
H78 H -0.118541 0.747797 0.169767 0.022 Uiso 1 1 calc R U . . .
C79 C -0.0928(6) 0.7440(6) 0.2486(4) 0.0163(18) Uani 1 1 d . . . . .
H79 H -0.095454 0.803984 0.253659 0.020 Uiso 1 1 calc R U . . .
C81 C -0.0752(6) 0.6889(6) 0.2938(3) 0.0109(16) Uani 1 1 d . . . . .
C82 C -0.0488(6) 0.7332(6) 0.3444(4) 0.0149(7) Uani 1 1 d . . . . .
C83 C -0.1022(7) 0.8009(6) 0.3625(3) 0.0149(7) Uani 1 1 d . . . . .
H83 H -0.155893 0.815833 0.343510 0.018 Uiso 1 1 calc R U . . .
C84 C -0.0774(6) 0.8474(6) 0.4087(4) 0.0149(7) Uani 1 1 d . . . . .
H84 H -0.115826 0.891238 0.422100 0.018 Uiso 1 1 calc R U . . .
C85 C 0.0041(7) 0.8282(6) 0.4346(4) 0.0149(7) Uani 1 1 d . . . . .
H85 H 0.022362 0.860412 0.465080 0.018 Uiso 1 1 calc R U . . .
C86 C 0.0596(7) 0.7612(6) 0.4158(3) 0.0149(7) Uani 1 1 d . . . . .
H86 H 0.115001 0.748543 0.433763 0.018 Uiso 1 1 calc R U . . .
C87 C 0.0338(7) 0.7138(6) 0.3712(4) 0.0149(7) Uani 1 1 d . . . . .

loop_
_atom_site_aniso_label
_atom_site_aniso_U_11
_atom_site_aniso_U_22
_atom_site_aniso_U_33
_atom_site_aniso_U_23
_atom_site_aniso_U_13
_atom_site_aniso_U_12
Au1 0.01611(16) 0.01203(16) 0.01142(15) -0.00233(13) -0.00088(12) -0.00302(12)
Cl1 0.0278(11) 0.0189(11) 0.0224(11) -0.0049(10) 0.0017(9) -0.0119(9)
P1 0.0123(9) 0.0131(10) 0.0072(9) -0.0002(9) -0.0008(8) -0.0008(8)
C1 0.007(4) 0.016(4) 0.024(5) 0.000(4) -0.002(3) -0.004(3)
C2 0.025(5) 0.018(5) 0.027(5) -0.010(4) -0.004(4) -0.002(4)
C3 0.028(6) 0.023(6) 0.089(12) -0.019(7) 0.012(7) 0.001(5)
C4 0.021(6) 0.017(6) 0.122(15) 0.018(8) -0.003(7) 0.003(4)
C5 0.035(7) 0.038(8) 0.081(12) 0.035(8) -0.006(7) 0.001(6)
C6 0.031(6) 0.025(6) 0.030(6) 0.012(5) 0.000(4) 0.007(4)
C11 0.021(5) 0.028(6) 0.007(4) 0.000(4) 0.000(3) 0.001(4)
C12 0.025(5) 0.031(6) 0.016(5) -0.001(4) -0.003(4) 0.007(4)
C13 0.035(6) 0.041(7) 0.011(4) -0.010(5) 0.000(4) 0.007(5)
C14 0.025(5) 0.049(7) 0.011(4) -0.007(4) 0.001(4) 0.008(5)
C15 0.018(5) 0.035(6) 0.013(4) 0.007(4) 0.002(3) 0.006(4)
C16 0.012(4) 0.028(5) 0.010(4) 0.007(4) -0.002(3) 0.002(4)
C17 0.014(4) 0.019(5) 0.010(4) 0.009(4) -0.001(3) -0.001(3)
C18 0.017(4) 0.035(6) 0.010(4) 0.013(4) 0.003(3) -0.002(4)
C19 0.022(5) 0.018(5) 0.024(5) 0.018(4) -0.004(4) -0.002(4)
C20 0.010(4) 0.015(5) 0.027(5) 0.014(4) -0.001(3) -0.006(3)
C21 0.034(6) 0.013(5) 0.028(5) 0.011(4) -0.014(4) -0.003(4)
C22 0.041(7) 0.017(5) 0.030(6) -0.006(4) -0.005(5) -0.002(5)
C23 0.024(5) 0.023(5) 0.023(5) -0.002(4) -0.007(4) 0.000(4)
C24 0.018(4) 0.015(5) 0.019(5) 0.003(4) -0.003(3) -0.002(4)
C25 0.009(4) 0.011(4) 0.017(4) 0.007(3) -0.004(3) -0.004(3)
C26 0.011(4) 0.022(5) 0.011(4) 0.004(4) 0.001(3) -0.005(3)
C27 0.013(4) 0.015(4) 0.005(4) -0.001(3) 0.000(3) 0.000(3)
C28 0.011(4) 0.017(5) 0.006(3) 0.007(3) 0.000(3) 0.002(3)
C29 0.016(4) 0.022(5) 0.017(4) 0.007(4) -0.004(3) -0.002(4)
C30 0.015(5) 0.035(6) 0.027(5) 0.013(5) -0.002(4) -0.005(4)
C31 0.024(5) 0.031(6) 0.016(4) 0.007(4) -0.007(4) 0.002(4)
C32 0.024(5) 0.017(5) 0.014(4) 0.007(4) -0.002(3) 0.004(4)
C33 0.019(4) 0.017(4) 0.007(4) 0.000(3) 0.001(3) 0.005(3)
C34 0.022(4) 0.011(4) 0.011(4) 0.002(3) 0.001(3) 0.001(4)
C35 0.020(4) 0.010(4) 0.010(4) 0.006(3) 0.002(3) -0.001(3)
C36 0.011(4) 0.008(4) 0.015(4) -0.003(3) 0.000(3) -0.003(3)
Au2 0.01257(15) 0.02307(19) 0.00810(15) -0.00408(14) -0.00200(11) -0.00104(13)
Cl2 0.0201(11) 0.067(2) 0.0122(10) -0.0043(12) -0.0094(8) 0.0046(12)
P2 0.0118(9) 0.0144(11) 0.0032(9) -0.0014(8) -0.0005(7) -0.0010(8)
C51 0.030(2) 0.038(3) 0.016(2) 0.0078(19) 0.0076(16) 0.0041(19)
C52 0.030(2) 0.038(3) 0.016(2) 0.0078(19) 0.0076(16) 0.0041(19)
C53 0.030(2) 0.038(3) 0.016(2) 0.0078(19) 0.0076(16) 0.0041(19)
C54 0.030(2) 0.038(3) 0.016(2) 0.0078(19) 0.0076(16) 0.0041(19)
C55 0.030(2) 0.038(3) 0.016(2) 0.0078(19) 0.0076(16) 0.0041(19)
C56 0.030(2) 0.038(3) 0.016(2) 0.0078(19) 0.0076(16) 0.0041(19)
C61 0.0192(14) 0.0149(14) 0.0094(12) -0.0007(11) 0.0010(10) -0.0008(11)
C62 0.0192(14) 0.0149(14) 0.0094(12) -0.0007(11) 0.0010(10) -0.0008(11)
C63 0.0192(14) 0.0149(14) 0.0094(12) -0.0007(11) 0.0010(10) -0.0008(11)
C64 0.0192(14) 0.0149(14) 0.0094(12) -0.0007(11) 0.0010(10) -0.0008(11)
C65 0.0192(14) 0.0149(14) 0.0094(12) -0.0007(11) 0.0010(10) -0.0008(11)
C66 0.0192(14) 0.0149(14) 0.0094(12) -0.0007(11) 0.0010(10) -0.0008(11)
C67 0.0192(14) 0.0149(14) 0.0094(12) -0.0007(11) 0.0010(10) -0.0008(11)
C68 0.0192(14) 0.0149(14) 0.0094(12) -0.0007(11) 0.0010(10) -0.0008(11)
C69 0.0192(14) 0.0149(14) 0.0094(12) -0.0007(11) 0.0010(10) -0.0008(11)
C70 0.0192(14) 0.0149(14) 0.0094(12) -0.0007(11) 0.0010(10) -0.0008(11)
C71 0.009(3) 0.015(4) 0.006(3) 0.000(3) 0.001(3) -0.001(3)
C72 0.013(4) 0.014(4) 0.005(4) -0.001(3) -0.002(3) 0.001(3)
C73 0.011(4) 0.014(4) 0.014(4) 0.002(3) 0.001(3) 0.001(3)
C74 0.016(4) 0.018(5) 0.017(4) -0.003(4) 0.002(3) 0.002(3)
C75 0.035(5) 0.028(6) 0.006(4) 0.000(4) -0.003(3) 0.007(5)
C76 0.024(5) 0.026(6) 0.007(4) 0.004(4) -0.003(3) 0.009(4)
C77 0.016(4) 0.018(5) 0.009(4) 0.001(3) 0.002(3) -0.001(3)
C78 0.021(4) 0.019(5) 0.014(4) 0.008(4) 0.000(3) 0.003(4)
C79 0.021(4) 0.010(4) 0.018(4) 0.003(4) 0.000(3) 0.007(3)
C81 0.013(4) 0.012(4) 0.007(4) 0.004(3) 0.001(3) 0.002(3)
C82 0.0261(19) 0.0110(18) 0.0078(16) -0.0011(14) 0.0036(14) -0.0015(15)
C83 0.0261(19) 0.0110(18) 0.0078(16) -0.0011(14) 0.0036(14) -0.0015(15)
C84 0.0261(19) 0.0110(18) 0.0078(16) -0.0011(14) 0.0036(14) -0.0015(15)
C85 0.0261(19) 0.0110(18) 0.0078(16) -0.0011(14) 0.0036(14) -0.0015(15)
C86 0.0261(19) 0.0110(18) 0.0078(16) -0.0011(14) 0.0036(14) -0.0015(15)
C87 0.0261(19) 0.0110(18) 0.0078(16) -0.0011(14) 0.0036(14) -0.0015(15)

loop_
_atom_type_symbol
_atom_type_description
_atom_type_scat_dispersion_real
_atom_type_scat_dispersion_imag
_atom_type_scat_source
C C 0.0033 0.0016 'International Tables Vol C Tables 4.2.6.8 and 6.1.1.4'
H H 0.0000 0.0000 'International Tables Vol C Tables 4.2.6.8 and 6.1.1.4'
Au Au -2.0133 8.8022 'International Tables Vol C Tables 4.2.6.8 and 6.1.1.4'
Cl Cl 0.1484 0.1585 'International Tables Vol C Tables 4.2.6.8 and 6.1.1.4'
P P 0.1023 0.0942 'International Tables Vol C Tables 4.2.6.8 and 6.1.1.4'

loop_
_geom_angle_atom_site_label_1
_geom_angle_atom_site_label_2
_geom_angle_atom_site_label_3
_geom_angle
_geom_angle_site_symmetry_1
_geom_angle_site_symmetry_3
_geom_angle_publ_flag
P1 Au1 Cl1 177.11(9) . . ?
P1 Au1 Au2 91.78(6) . . ?
Cl1 Au1 Au2 90.29(7) . . ?
C36 P1 C1 113.4(4) . . ?
C36 P1 C11 100.2(4) . . ?
C1 P1 C11 105.8(5) . . ?
C36 P1 Au1 111.5(3) . . ?
C1 P1 Au1 111.3(3) . . ?
C11 P1 Au1 114.1(4) . . ?
C2 C1 C6 118.9(10) . . ?
C2 C1 P1 122.4(8) . . ?
C6 C1 P1 117.8(8) . . ?
C1 C2 C3 121.5(12) . . ?
C1 C2 H2 119.3 . . ?
C3 C2 H2 119.3 . . ?
C2 C3 C4 118.0(13) . . ?
C2 C3 H3 121.0 . . ?
C4 C3 H3 121.0 . . ?
C5 C4 C3 120.4(12) . . ?
C5 C4 H4 119.8 . . ?
C3 C4 H4 119.8 . . ?
C4 C5 C6 121.7(15) . . ?
C4 C5 H5 119.2 . . ?
C6 C5 H5 119.2 . . ?
C5 C6 C1 119.5(13) . . ?
C5 C6 H6 120.2 . . ?
C1 C6 H6 120.2 . . ?
C12 C11 C16 120.4(9) . . ?
C12 C11 P1 117.6(8) . . ?
C16 C11 P1 122.0(8) . . ?
C13 C12 C11 119.7(11) . . ?
C13 C12 H12 120.2 . . ?
C11 C12 H12 120.2 . . ?
C14 C13 C12 120.2(10) . . ?
C14 C13 H13 119.9 . . ?
C12 C13 H13 119.9 . . ?
C15 C14 C13 120.3(9) . . ?
C15 C14 H14 119.9 . . ?
C13 C14 H14 119.9 . . ?
C14 C15 C16 122.2(10) . . ?
C14 C15 H15 118.9 . . ?
C16 C15 H15 118.9 . . ?
C15 C16 C11 117.2(10) . . ?
C15 C16 C17 119.3(9) . . ?
C11 C16 C17 123.4(8) . . ?
C26 C17 C18 119.4(10) . . ?
C26 C17 C16 125.1(9) . . ?
C18 C17 C16 115.4(8) . . ?
C19 C18 C17 121.3(8) . . ?
C19 C18 H18 119.4 . . ?
C17 C18 H18 119.4 . . ?
C18 C19 C20 121.6(9) . . ?
C18 C19 H19 119.2 . . ?
C20 C19 H19 119.2 . . ?
C19 C20 C21 123.5(9) . . ?
C19 C20 C25 117.9(10) . . ?
C21 C20 C25 118.5(9) . . ?
C22 C21 C20 121.0(10) . . ?
C22 C21 H21 119.5 . . ?
C20 C21 H21 119.5 . . ?
C21 C22 C23 120.7(11) . . ?
C21 C22 H22 119.7 . . ?
C23 C22 H22 119.7 . . ?
C24 C23 C22 120.9(10) . . ?
C24 C23 H23 119.5 . . ?
C22 C23 H23 119.5 . . ?
C23 C24 C25 121.2(9) . . ?
C23 C24 H24 119.4 . . ?
C25 C24 H24 119.4 . . ?
C24 C25 C26 122.2(8) . . ?
C24 C25 C20 117.7(9) . . ?
C26 C25 C20 119.9(8) . . ?
C17 C26 C25 119.1(9) . . ?
C17 C26 C27 123.1(9) . . ?
C25 C26 C27 117.8(8) . . ?
C36 C27 C28 118.1(8) . . ?
C36 C27 C26 121.3(8) . . ?
C28 C27 C26 120.5(8) . . ?
C33 C28 C29 119.1(8) . . ?
C33 C28 C27 120.0(8) . . ?
C29 C28 C27 120.8(8) . . ?
C30 C29 C28 120.4(9) . . ?
C30 C29 H29 119.8 . . ?
C28 C29 H29 119.8 . . ?
C29 C30 C31 119.9(10) . . ?
C29 C30 H30 120.1 . . ?
C31 C30 H30 120.1 . . ?
C32 C31 C30 120.4(9) . . ?
C32 C31 H31 119.8 . . ?
C30 C31 H31 119.8 . . ?
C31 C32 C33 121.4(9) . . ?
C31 C32 H32 119.3 . . ?
C33 C32 H32 119.3 . . ?
C28 C33 C32 118.9(9) . . ?
C28 C33 C34 119.4(8) . . ?
C32 C33 C34 121.6(9) . . ?
C35 C34 C33 121.3(9) . . ?
C35 C34 H34 119.3 . . ?
C33 C34 H34 119.3 . . ?
C34 C35 C36 120.6(9) . . ?
C34 C35 H35 119.7 . . ?
C36 C35 H35 119.7 . . ?
C27 C36 C35 120.2(8) . . ?
C27 C36 P1 120.2(7) . . ?
C35 C36 P1 119.0(6) . . ?
P2 Au2 Cl2 172.92(9) . . ?
P2 Au2 Au1 102.33(6) . . ?
Cl2 Au2 Au1 83.82(7) . . ?
C51 P2 C61 107.2(5) . . ?
C51 P2 C87 109.3(5) . . ?
C61 P2 C87 100.5(4) . . ?
C51 P2 Au2 116.2(4) . . ?
C61 P2 Au2 110.6(3) . . ?
C87 P2 Au2 111.8(3) . . ?
C56 C51 C52 119.4(9) . . ?
C56 C51 P2 122.2(9) . . ?
C52 C51 P2 118.4(8) . . ?
C53 C52 C51 121.0(11) . . ?
C53 C52 H52 119.5 . . ?
C51 C52 H52 119.5 . . ?
C54 C53 C52 118.9(11) . . ?
C54 C53 H53 120.6 . . ?
C52 C53 H53 120.5 . . ?
C55 C54 C53 120.2(9) . . ?
C55 C54 H54 119.9 . . ?
C53 C54 H54 119.9 . . ?
C54 C55 C56 121.2(11) . . ?
C54 C55 H55 119.4 . . ?
C56 C55 H55 119.4 . . ?
C51 C56 C55 119.2(12) . . ?
C51 C56 H56 120.4 . . ?
C55 C56 H56 120.4 . . ?
C70 C61 C62 120.5(9) . . ?
C70 C61 P2 119.6(7) . . ?
C62 C61 P2 119.3(7) . . ?
C63 C62 C61 121.7(9) . . ?
C63 C62 H62 119.1 . . ?
C61 C62 H62 119.1 . . ?
C62 C63 C64 120.3(9) . . ?
C62 C63 H63 119.9 . . ?
C64 C63 H63 119.9 . . ?
C65 C64 C63 120.9(8) . . ?
C65 C64 C69 120.4(8) . . ?
C63 C64 C69 118.8(8) . . ?
C66 C65 C64 120.5(9) . . ?
C66 C65 H65 119.8 . . ?
C64 C65 H65 119.8 . . ?
C65 C66 C67 120.3(9) . . ?
C65 C66 H66 119.8 . . ?
C67 C66 H66 119.8 . . ?
C68 C67 C66 120.5(8) . . ?
C68 C67 H67 119.7 . . ?
C66 C67 H67 119.7 . . ?
C67 C68 C69 120.7(8) . . ?
C67 C68 H68 119.7 . . ?
C69 C68 H68 119.7 . . ?
C64 C69 C70 120.4(8) . . ?
C64 C69 C68 117.6(8) . . ?
C70 C69 C68 121.9(8) . . ?
C61 C70 C69 118.1(8) . . ?
C61 C70 C71 121.5(8) . . ?
C69 C70 C71 120.3(8) . . ?
C81 C71 C72 118.5(8) . . ?
C81 C71 C70 122.1(7) . . ?
C72 C71 C70 119.3(8) . . ?
C77 C72 C73 118.2(8) . . ?
C77 C72 C71 120.0(8) . . ?
C73 C72 C71 121.8(8) . . ?
C74 C73 C72 121.7(9) . . ?
C74 C73 H73 119.1 . . ?
C72 C73 H73 119.1 . . ?
C73 C74 C75 120.2(9) . . ?
C73 C74 H74 119.9 . . ?
C75 C74 H74 119.9 . . ?
C76 C75 C74 120.1(9) . . ?
C76 C75 H75 119.9 . . ?
C74 C75 H75 119.9 . . ?
C75 C76 C77 120.5(8) . . ?
C75 C76 H76 119.7 . . ?
C77 C76 H76 119.7 . . ?
C72 C77 C78 119.8(8) . . ?
C72 C77 C76 119.3(8) . . ?
C78 C77 C76 120.9(8) . . ?
C79 C78 C77 120.5(9) . . ?
C79 C78 H78 119.8 . . ?
C77 C78 H78 119.8 . . ?
C78 C79 C81 120.5(9) . . ?
C78 C79 H79 119.8 . . ?
C81 C79 H79 119.8 . . ?
C71 C81 C79 120.4(8) . . ?
C71 C81 C82 124.2(8) . . ?
C79 C81 C82 115.3(8) . . ?
C83 C82 C87 119.5(8) . . ?
C83 C82 C81 118.9(8) . . ?
C87 C82 C81 121.4(8) . . ?
C82 C83 C84 120.8(9) . . ?
C82 C83 H83 119.6 . . ?
C84 C83 H83 119.6 . . ?
C85 C84 C83 119.2(9) . . ?
C85 C84 H84 120.4 . . ?
C83 C84 H84 120.4 . . ?
C84 C85 C86 120.4(8) . . ?
C84 C85 H85 119.8 . . ?
C86 C85 H85 119.8 . . ?
C87 C86 C85 120.4(9) . . ?
C87 C86 H86 119.8 . . ?
C85 C86 H86 119.8 . . ?
C86 C87 C82 119.6(9) . . ?
C86 C87 P2 118.5(7) . . ?
C82 C87 P2 121.6(7) . . ?

loop_
_geom_bond_atom_site_label_1
_geom_bond_atom_site_label_2
_geom_bond_distance
_geom_bond_site_symmetry_2
_geom_bond_publ_flag
Au1 P1 2.245(2) . ?
Au1 Cl1 2.300(2) . ?
Au1 Au2 3.1390(6) . ?
P1 C36 1.791(9) . ?
P1 C1 1.800(10) . ?
P1 C11 1.811(10) . ?
C1 C2 1.378(14) . ?
C1 C6 1.402(15) . ?
C2 C3 1.389(17) . ?
C2 H2 0.9500 . ?
C3 C4 1.41(2) . ?
C3 H3 0.9500 . ?
C4 C5 1.34(3) . ?
C4 H4 0.9500 . ?
C5 C6 1.377(18) . ?
C5 H5 0.9500 . ?
C6 H6 0.9500 . ?
C11 C12 1.412(15) . ?
C11 C16 1.419(14) . ?
C12 C13 1.401(14) . ?
C12 H12 0.9500 . ?
C13 C14 1.379(18) . ?
C13 H13 0.9500 . ?
C14 C15 1.378(16) . ?
C14 H14 0.9500 . ?
C15 C16 1.408(13) . ?
C15 H15 0.9500 . ?
C16 C17 1.480(15) . ?
C17 C26 1.390(12) . ?
C17 C18 1.421(13) . ?
C18 C19 1.359(16) . ?
C18 H18 0.9500 . ?
C19 C20 1.392(14) . ?
C19 H19 0.9500 . ?
C20 C21 1.434(16) . ?
C20 C25 1.449(12) . ?
C21 C22 1.361(17) . ?
C21 H21 0.9500 . ?
C22 C23 1.399(16) . ?
C22 H22 0.9500 . ?
C23 C24 1.369(15) . ?
C23 H23 0.9500 . ?
C24 C25 1.429(13) . ?
C24 H24 0.9500 . ?
C25 C26 1.425(14) . ?
C26 C27 1.493(13) . ?
C27 C36 1.414(12) . ?
C27 C28 1.449(11) . ?
C28 C33 1.409(13) . ?
C28 C29 1.427(13) . ?
C29 C30 1.376(13) . ?
C29 H29 0.9500 . ?
C30 C31 1.417(15) . ?
C30 H30 0.9500 . ?
C31 C32 1.355(15) . ?
C31 H31 0.9500 . ?
C32 C33 1.418(13) . ?
C32 H32 0.9500 . ?
C33 C34 1.423(14) . ?
C34 C35 1.352(12) . ?
C34 H34 0.9500 . ?
C35 C36 1.429(12) . ?
C35 H35 0.9500 . ?
Au2 P2 2.235(2) . ?
Au2 Cl2 2.287(2) . ?
P2 C51 1.802(10) . ?
P2 C61 1.811(10) . ?
P2 C87 1.816(10) . ?
C51 C56 1.379(16) . ?
C51 C52 1.389(17) . ?
C52 C53 1.396(14) . ?
C52 H52 0.9500 . ?
C53 C54 1.380(16) . ?
C53 H53 0.9500 . ?
C54 C55 1.365(17) . ?
C54 H54 0.9500 . ?
C55 C56 1.399(14) . ?
C55 H55 0.9500 . ?
C56 H56 0.9500 . ?
C61 C70 1.389(13) . ?
C61 C62 1.433(13) . ?
C62 C63 1.347(13) . ?
C62 H62 0.9500 . ?
C63 C64 1.424(13) . ?
C63 H63 0.9500 . ?
C64 C65 1.415(13) . ?
C64 C69 1.433(13) . ?
C65 C66 1.368(13) . ?
C65 H65 0.9500 . ?
C66 C67 1.429(13) . ?
C66 H66 0.9500 . ?
C67 C68 1.373(13) . ?
C67 H67 0.9500 . ?
C68 C69 1.440(12) . ?
C68 H68 0.9500 . ?
C69 C70 1.438(12) . ?
C70 C71 1.490(12) . ?
C71 C81 1.388(13) . ?
C71 C72 1.435(11) . ?
C72 C77 1.406(12) . ?
C72 C73 1.427(13) . ?
C73 C74 1.348(13) . ?
C73 H73 0.9500 . ?
C74 C75 1.415(14) . ?
C74 H74 0.9500 . ?
C75 C76 1.365(16) . ?
C75 H75 0.9500 . ?
C76 C77 1.428(12) . ?
C76 H76 0.9500 . ?
C77 C78 1.421(14) . ?
C78 C79 1.347(14) . ?
C78 H78 0.9500 . ?
C79 C81 1.443(12) . ?
C79 H79 0.9500 . ?
C81 C82 1.487(12) . ?
C82 C83 1.395(13) . ?
C82 C87 1.419(13) . ?
C83 C84 1.408(12) . ?
C83 H83 0.9500 . ?
C84 C85 1.392(13) . ?
C84 H84 0.9500 . ?
C85 C86 1.409(13) . ?
C85 H85 0.9500 . ?
C86 C87 1.389(12) . ?
C86 H86 0.9500 . ?
